data_7133131
loop_
_publ_author_name
'Steiner, Lorenz'
'&#x106;orovi&#x107;, Miljan Z'
'Dup&#xe9;, Antoine'
'M&#xf6;sch-Zanetti, Nadia C'

_publ_section_title
;
 Vinyl-pyrazole as a biomimetic acetaldehyde surrogate.
;
_journal_issue 54
_journal_name_full 'Chemical communications (Cambridge, England)'
_journal_page_first 6873
_journal_page_last 6876
_journal_paper_doi 10.1039/d4cc01305k
_journal_volume 60
_journal_year 2024
_chemical_formula_moiety 'C21 H29 N6 O4 W2, Br, C H Cl3'
_chemical_formula_sum 'C22 H30 Br Cl3 N6 O4 W2'
_chemical_formula_weight 996.48
_chemical_name_systematic
'(mu-3,5-dimethylpyrazolyl)-bis((mu2-hydroxo)-(3,5-dimethyl-1H-pyrazole,N)-(eta2-ethyne)-carbonyl)-di-tungsten bromide chloroform 1:1 solvate'
_space_group_crystal_system orthorhombic
_space_group_IT_number 18
_space_group_name_Hall 'P 2 2ab'
_space_group_name_H-M_alt 'P 21 21 2'
_atom_sites_solution_hydrogens mixed
_atom_sites_solution_primary dual
_audit_creation_date 2024-05-13
_audit_creation_method
;
Olex2 1.5-ac6-019
(compiled 2024.02.14 svn.r2f8d729c for Rigaku Oxford Diffraction, GUI svn.r6920)
;
_audit_update_record
;
2024-05-13 deposited with the CCDC.	2024-05-23 downloaded from the CCDC.
;
_cell_angle_alpha 90
_cell_angle_beta 90
_cell_angle_gamma 90
_cell_formula_units_Z 2
_cell_length_a 7.85700(10)
_cell_length_b 15.9287(3)
_cell_length_c 12.3215(2)
_cell_measurement_reflns_used 30210
_cell_measurement_temperature 100.00(13)
_cell_measurement_theta_max 33.4320
_cell_measurement_theta_min 2.0860
_cell_volume 1542.06(4)
_computing_cell_refinement 'CrysAlisPro 1.171.43.106a (Rigaku OD, 2024)'
_computing_data_collection 'CrysAlisPro system (CCD 43.92a 64-bit (release 05-10-2023))'
_computing_data_reduction 'CrysAlisPro 1.171.43.106a (Rigaku OD, 2024)'
_computing_molecular_graphics 'Olex2 1.5-ac6-019 (Dolomanov et al., 2009)'
_computing_publication_material 'Olex2 1.5-ac6-019 (Dolomanov et al., 2009)'
_computing_structure_refinement 'SHELXL 2019/3 (Sheldrick, 2015)'
_computing_structure_solution 'SHELXT 2018/2 (Sheldrick, 2018)'
_diffrn_ambient_temperature 100.00(13)
_diffrn_detector 'Hybrid Pixel Array Detector'
_diffrn_detector_area_resol_mean 10.0000
_diffrn_detector_type 'HyPix-Arc 100'
_diffrn_measured_fraction_theta_full 0.999
_diffrn_measured_fraction_theta_max 1.000
_diffrn_measurement_details
;
List of Runs (angles in degrees, time in seconds):

  # Type    Start    End  Width  t~exp~   \w     \q     \k     \f   Frames
#--------------------------------------------------------------------------
  1  \w    -23.00  57.00   0.50    2.00    --   13.37 -99.00  90.00  160
  2  \w     42.00  90.00   0.50    2.00    --   13.37 178.00 120.00   96
  3  \w     39.00  92.00   0.50    2.00    --   13.37-178.00 -30.00  106
  4  \w    -39.00  63.00   0.50    2.00    --  -15.09  57.00   0.00  204
  5  \w    -93.00   9.00   0.50    2.00    --  -15.09 -57.00  90.00  204
  6  \w    -46.00  56.00   0.50    2.00    --  -15.09  77.00 -30.00  204
  7  \w    -93.00   9.00   0.50    2.00    --  -15.09 -57.00-150.00  204
  8  \w    -23.00  28.00   0.50    2.00    --  -15.09 -99.00  60.00  102
  9  \w    -69.00   5.00   0.50    2.00    --   13.37 -19.00 150.00  148
 10  \w    -23.00  57.00   0.50    2.00    --   13.37 -99.00-120.00  160
 11  \w    -23.00   6.00   0.50    2.00    --   13.37 -99.00 120.00   58
 12  \w    -93.00   9.00   0.50    2.00    --  -15.09 -57.00 -30.00  204
;
_diffrn_measurement_device 'four-circle diffractometer'
_diffrn_measurement_device_type 'XtaLAB Synergy, Dualflex, HyPix-Arc 100'
_diffrn_measurement_method '\w scans'
_diffrn_orient_matrix_type 'CrysAlisPro convention (1999,Acta A55,543-557)'
_diffrn_orient_matrix_UB_11 -0.0790687000
_diffrn_orient_matrix_UB_12 -0.0159031000
_diffrn_orient_matrix_UB_13 0.0187739000
_diffrn_orient_matrix_UB_21 0.0211040000
_diffrn_orient_matrix_UB_22 -0.0402009000
_diffrn_orient_matrix_UB_23 -0.0207602000
_diffrn_orient_matrix_UB_31 0.0381301000
_diffrn_orient_matrix_UB_32 -0.0106858000
_diffrn_orient_matrix_UB_33 0.0502926000
_diffrn_radiation_monochromator mirror
_diffrn_radiation_probe x-ray
_diffrn_radiation_type 'Mo K\a'
_diffrn_radiation_wavelength 0.71073
_diffrn_reflns_av_R_equivalents 0.0383
_diffrn_reflns_av_unetI/netI 0.0221
_diffrn_reflns_Laue_measured_fraction_full 0.999
_diffrn_reflns_Laue_measured_fraction_max 1.000
_diffrn_reflns_limit_h_max 11
_diffrn_reflns_limit_h_min -11
_diffrn_reflns_limit_k_max 23
_diffrn_reflns_limit_k_min -23
_diffrn_reflns_limit_l_max 17
_diffrn_reflns_limit_l_min -18
_diffrn_reflns_number 48614
_diffrn_reflns_point_group_measured_fraction_full 1.000
_diffrn_reflns_point_group_measured_fraction_max 0.998
_diffrn_reflns_theta_full 25.242
_diffrn_reflns_theta_max 31.501
_diffrn_reflns_theta_min 2.090
_diffrn_source 'micro-focus sealed X-ray tube'
_diffrn_source_type 'PhotonJet (Mo) X-ray Source'
_exptl_absorpt_coefficient_mu 9.047
_exptl_absorpt_correction_T_max 0.877
_exptl_absorpt_correction_T_min 0.415
_exptl_absorpt_correction_type gaussian
_exptl_absorpt_process_details
;
CrysAlisPro 1.171.43.106a (Rigaku Oxford Diffraction, 2024)
Numerical absorption correction based on gaussian integration over
a multifaceted crystal model
Empirical absorption correction using spherical harmonics,
implemented in SCALE3 ABSPACK scaling algorithm.
;
_exptl_crystal_colour 'dark violet'
_exptl_crystal_colour_modifier dark
_exptl_crystal_colour_primary violet
_exptl_crystal_density_diffrn 2.146
_exptl_crystal_description block
_exptl_crystal_F_000 940
_exptl_crystal_recrystallization_method 'recrystallized in chloroform'
_exptl_crystal_size_max 0.163
_exptl_crystal_size_mid 0.075
_exptl_crystal_size_min 0.051
_refine_diff_density_max 1.330
_refine_diff_density_min -0.743
_refine_diff_density_rms 0.120
_refine_ls_abs_structure_details
;
 Refined as an inversion twin.
;
_refine_ls_abs_structure_Flack 0.505(14)
_refine_ls_extinction_method none
_refine_ls_goodness_of_fit_ref 1.062
_refine_ls_hydrogen_treatment mixed
_refine_ls_matrix_type full
_refine_ls_number_parameters 203
_refine_ls_number_reflns 5144
_refine_ls_number_restraints 43
_refine_ls_restrained_S_all 1.059
_refine_ls_R_factor_all 0.0280
_refine_ls_R_factor_gt 0.0220
_refine_ls_shift/su_max 0.003
_refine_ls_shift/su_mean 0.000
_refine_ls_structure_factor_coef Fsqd
_refine_ls_weighting_details 'w=1/[\s^2^(Fo^2^)+(0.0218P)^2^+1.2202P] where P=(Fo^2^+2Fc^2^)/3'
_refine_ls_weighting_scheme calc
_refine_ls_wR_factor_gt 0.0457
_refine_ls_wR_factor_ref 0.0471
_reflns_Friedel_coverage 0.759
_reflns_Friedel_fraction_full 1.000
_reflns_Friedel_fraction_max 0.996
_reflns_number_gt 4558
_reflns_number_total 5144
_reflns_threshold_expression 'I > 2\s(I)'
_cod_data_source_file d4cc01305k2.cif
_cod_data_source_block ad07_2
_cod_depositor_comments 'Adding full bibliography for 7133129--7133132.cif.'
_cod_database_code 7133131
_shelx_shelxl_version_number 2019/3
_chemical_oxdiff_formula 'C22 H29 N6 O4 Cl3 Br1 W2 '
_chemical_oxdiff_usercomment LST363
_shelx_space_group_comment
;
The symmetry employed for this shelxl refinement is uniquely defined
by the following loop, which should always be used as a source of
symmetry information in preference to the above space-group names.
They are only intended as comments.
;
_shelx_estimated_absorpt_t_max 0.655
_shelx_estimated_absorpt_t_min 0.320
_olex2_refinement_description
;
1. Twinned data refinement
 Scales: 0.495(14)
 0.505(14)
2. Fixed Uiso
 At 1.2 times of:
  All C(H) groups
 At 1.5 times of:
  All C(H,H,H) groups
3. Restrained distances
 C12-Cl1 = C12-Cl3 = C12-Cl2
 1.78 with sigma of 0.02
 N2-H21
 0.88 with sigma of 0.0001
 C12-Cl1 \\sim C12-Cl3 \\sim C12-Cl2
 with sigma of 0.02
 Cl1-Cl3 \\sim Cl3-Cl2 \\sim Cl2-Cl1
 with sigma of 0.04
4. Uiso/Uaniso restraints and constraints
Cl1 \\sim Cl2 \\sim Cl3 \\sim C12: within 2A with sigma of 0.04 and sigma for
terminal atoms of 0.08 within 2A
5. Rigid body (RIGU) restrains
 Cl1, Cl2, Cl3, C12
 with sigma for 1-2 distances of 0.004 and sigma for 1-3 distances of 0.004
6. Others
 Fixed Sof: Cl1(0.5) Cl2(0.5) Cl3(0.5) C12(0.5) H12(0.5)
7.a Ternary CH refined with riding coordinates:
 C12(H12)
7.b Aromatic/amide H refined with riding coordinates:
 C1(H1), C2(H2), C6(H6), C11(H111)
7.c Idealised Me refined as rotating group:
 C4(H41,H42,H43), C8(H81,H82,H83), C9(H91,H92,H93)
;
_olex2_date_sample_data_collection 2023-12-22
_olex2_date_sample_submission 2023-12-21
_olex2_exptl_crystal_mounting_method 'mounted on a glass fiber'
_olex2_submission_original_sample_id LST363
_olex2_submission_special_instructions 'No special instructions were received'
_oxdiff_exptl_absorpt_empirical_details
;
Empirical correction (ABSPACK) includes:
- Absorption correction using spherical harmonics
- Frame scaling
;
_oxdiff_exptl_absorpt_empirical_full_max 1.404
_oxdiff_exptl_absorpt_empirical_full_min 0.750

loop_
_space_group_symop_operation_xyz
'x, y, z'
'-x, -y, z'
'-x+1/2, y+1/2, -z'
'x+1/2, -y+1/2, -z'

loop_
_atom_site_label
_atom_site_type_symbol
_atom_site_fract_x
_atom_site_fract_y
_atom_site_fract_z
_atom_site_U_iso_or_equiv
_atom_site_adp_type
_atom_site_occupancy
_atom_site_site_symmetry_order
_atom_site_calc_flag
_atom_site_refinement_flags_posn
_atom_site_refinement_flags_adp
_atom_site_refinement_flags_occupancy
_atom_site_disorder_assembly
_atom_site_disorder_group
W1 W 0.49814(4) 0.60493(2) 0.73322(2) 0.01690(5) Uani 1 1 d . . . . .
O1 O 0.6523(4) 0.5039(4) 0.6997(2) 0.0211(5) Uani 1 1 d . . . . .
H11 H 0.753(6) 0.510(4) 0.689(4) 0.020(13) Uiso 1 1 d . . . . .
O3 O 0.8045(6) 0.7210(3) 0.7862(3) 0.0376(10) Uani 1 1 d . . . . .
N1 N 0.5003(10) 0.62121(18) 0.5589(3) 0.0252(7) Uani 1 1 d . . . . .
N2 N 0.3677(5) 0.5861(3) 0.5007(3) 0.0301(10) Uani 1 1 d D . . . .
H21 H 0.2818(7) 0.5655(7) 0.5380(7) 0.07(2) Uiso 1 1 d D . . . .
N3 N 0.5070(10) 0.54349(18) 0.8893(2) 0.0175(6) Uani 1 1 d . . . . .
C1 C 0.2794(9) 0.6696(4) 0.7571(8) 0.0272(16) Uani 1 1 d . . . . .
H1 H 0.158819 0.665124 0.756031 0.033 Uiso 1 1 calc R U . . .
C2 C 0.4048(8) 0.7208(3) 0.7746(4) 0.0295(11) Uani 1 1 d . . . . .
H2 H 0.434451 0.776625 0.794221 0.035 Uiso 1 1 calc R U . . .
C3 C 0.6917(9) 0.6782(4) 0.7649(8) 0.0251(14) Uani 1 1 d . . . . .
C4 C 0.7586(8) 0.7022(4) 0.5145(5) 0.0412(15) Uani 1 1 d . . . . .
H41 H 0.729179 0.749427 0.561913 0.062 Uiso 1 1 calc R U . . .
H42 H 0.813788 0.723473 0.448632 0.062 Uiso 1 1 calc R U . . .
H43 H 0.836632 0.664378 0.552654 0.062 Uiso 1 1 calc R U . . .
C5 C 0.6023(7) 0.6561(3) 0.4847(4) 0.0287(11) Uani 1 1 d . . . . .
C6 C 0.5355(9) 0.6423(3) 0.3799(4) 0.0333(19) Uani 1 1 d . . . . .
H6 H 0.583813 0.660121 0.313085 0.040 Uiso 1 1 calc R U . . .
C7 C 0.3887(9) 0.5985(3) 0.3931(4) 0.0356(13) Uani 1 1 d . . . . .
C8 C 0.2546(10) 0.5688(4) 0.3151(5) 0.0473(18) Uani 1 1 d . . . . .
H81 H 0.259463 0.602658 0.248723 0.071 Uiso 1 1 calc R U . . .
H82 H 0.142041 0.574757 0.348531 0.071 Uiso 1 1 calc R U . . .
H83 H 0.274692 0.509721 0.297096 0.071 Uiso 1 1 calc R U . . .
C9 C 0.5251(17) 0.6607(3) 1.0224(4) 0.053(3) Uani 1 1 d . . . . .
H91 H 0.610171 0.688424 0.976522 0.080 Uiso 1 1 calc R U . . .
H92 H 0.558409 0.665947 1.098732 0.080 Uiso 1 1 calc R U . . .
H93 H 0.413997 0.687391 1.011436 0.080 Uiso 1 1 calc R U . . .
C10 C 0.5140(14) 0.5697(3) 0.9925(3) 0.0333(13) Uani 1 1 d . . . . .
C11 C 0.500000 0.500000 1.0593(5) 0.054(2) Uani 1 2 d S T P . .
H111 H 0.500001 0.499999 1.136417 0.065 Uiso 1 2 calc R U P . .
Br1 Br 1.000000 0.500000 0.57275(5) 0.03930(15) Uani 1 2 d S T P . .
Cl1 Cl 0.9460(4) 0.4919(5) 0.8812(2) 0.0549(11) Uani 0.5 1 d D U P A -1
Cl2 Cl 1.0665(5) 0.6155(2) 1.0289(3) 0.0552(9) Uani 0.5 1 d D U P A -1
Cl3 Cl 1.0586(5) 0.4424(2) 1.0942(3) 0.0612(10) Uani 0.5 1 d D U P A -1
C12 C 1.0874(12) 0.5113(7) 0.9867(6) 0.029(3) Uani 0.5 1 d D U P A -1
H12 H 1.205545 0.503504 0.958360 0.034 Uiso 0.5 1 calc R U P A -1

loop_
_atom_site_aniso_label
_atom_site_aniso_U_11
_atom_site_aniso_U_22
_atom_site_aniso_U_33
_atom_site_aniso_U_23
_atom_site_aniso_U_13
_atom_site_aniso_U_12
W1 0.02488(7) 0.01304(7) 0.01278(7) -0.00005(4) -0.00125(16) -0.00237(16)
O1 0.0246(13) 0.0195(14) 0.0192(12) -0.002(3) 0.0062(10) -0.002(2)
O3 0.047(2) 0.033(2) 0.033(2) -0.0033(17) -0.0062(19) -0.0176(19)
N1 0.0428(19) 0.0152(14) 0.0175(15) 0.0014(10) -0.007(4) -0.004(4)
N2 0.050(3) 0.023(2) 0.017(2) 0.0014(16) -0.0054(19) -0.0097(19)
N3 0.0217(16) 0.0173(13) 0.0136(13) -0.0010(10) -0.004(3) 0.001(3)
C1 0.032(3) 0.026(3) 0.023(4) 0.002(3) -0.009(3) 0.002(2)
C2 0.046(3) 0.022(2) 0.021(2) -0.0014(19) -0.001(2) 0.004(2)
C3 0.037(3) 0.018(3) 0.020(3) 0.001(3) 0.000(3) -0.010(2)
C4 0.049(4) 0.044(4) 0.030(3) 0.017(3) 0.005(3) -0.011(3)
C5 0.045(3) 0.021(2) 0.020(2) 0.0039(18) 0.004(2) -0.001(2)
C6 0.064(6) 0.022(2) 0.0137(19) 0.0050(16) 0.004(2) -0.001(3)
C7 0.072(4) 0.020(2) 0.015(2) 0.0019(19) -0.007(2) 0.002(3)
C8 0.088(5) 0.036(3) 0.018(3) 0.000(2) -0.016(3) -0.008(3)
C9 0.109(8) 0.031(2) 0.020(2) -0.0124(18) -0.010(4) 0.007(4)
C10 0.059(4) 0.027(2) 0.0139(17) -0.0034(14) -0.002(4) 0.007(4)
C11 0.119(7) 0.033(3) 0.009(3) 0.000 0.000 0.006(10)
Br1 0.0265(3) 0.0667(4) 0.0246(3) 0.000 0.000 0.0004(8)
Cl1 0.0483(15) 0.079(3) 0.0370(12) -0.019(3) -0.0162(10) 0.000(2)
Cl2 0.074(2) 0.0412(17) 0.0500(19) -0.0181(15) 0.0000(16) 0.0085(15)
Cl3 0.072(2) 0.065(2) 0.0475(19) 0.0334(17) -0.0027(16) -0.0100(17)
C12 0.032(4) 0.034(8) 0.020(4) 0.006(4) 0.001(3) 0.000(5)

loop_
_atom_type_symbol
_atom_type_description
_atom_type_scat_dispersion_real
_atom_type_scat_dispersion_imag
_atom_type_scat_source
C C 0.0033 0.0016 'International Tables Vol C Tables 4.2.6.8 and 6.1.1.4'
H H 0.0000 0.0000 'International Tables Vol C Tables 4.2.6.8 and 6.1.1.4'
Br Br -0.2901 2.4595 'International Tables Vol C Tables 4.2.6.8 and 6.1.1.4'
Cl Cl 0.1484 0.1585 'International Tables Vol C Tables 4.2.6.8 and 6.1.1.4'
N N 0.0061 0.0033 'International Tables Vol C Tables 4.2.6.8 and 6.1.1.4'
O O 0.0106 0.0060 'International Tables Vol C Tables 4.2.6.8 and 6.1.1.4'
W W -0.8490 6.8722 'International Tables Vol C Tables 4.2.6.8 and 6.1.1.4'

loop_
_exptl_crystal_face_index_h
_exptl_crystal_face_index_k
_exptl_crystal_face_index_l
_exptl_crystal_face_perp_dist
0 -1 1 0.0437
-1 -2 0 0.0863
-1 -1 -1 0.0982
0 -2 1 0.0404
1 1 2 0.0495
0 2 -1 0.0107
0 1 2 0.0458
1 -2 1 0.0433
0 1 -2 0.0212
2 1 -1 0.0286
-2 -1 1 0.1067
0 -1 -2 0.0242
0 -2 -1 0.0258

loop_
_geom_angle_atom_site_label_1
_geom_angle_atom_site_label_2
_geom_angle_atom_site_label_3
_geom_angle
_geom_angle_site_symmetry_1
_geom_angle_site_symmetry_3
_geom_angle_publ_flag
O1 W1 O1 69.66(14) . 2_665 ?
O1 W1 N1 84.81(15) 2_665 . ?
O1 W1 N1 83.66(17) . . ?
O1 W1 N3 79.78(16) 2_665 . ?
O1 W1 N3 78.77(17) . . ?
N3 W1 N1 159.77(12) . . ?
C1 W1 O1 158.0(2) . . ?
C1 W1 O1 88.3(2) . 2_665 ?
C1 W1 N1 95.1(3) . . ?
C1 W1 N3 97.4(3) . . ?
C1 W1 C2 37.1(2) . . ?
C2 W1 O1 125.5(2) . 2_665 ?
C2 W1 O1 164.8(2) . . ?
C2 W1 N1 98.16(18) . . ?
C2 W1 N3 101.43(18) . . ?
C3 W1 O1 162.1(2) . 2_665 ?
C3 W1 O1 92.8(2) . . ?
C3 W1 N1 96.9(3) . . ?
C3 W1 N3 93.9(3) . . ?
C3 W1 C1 109.1(3) . . ?
C3 W1 C2 72.0(3) . . ?
W1 O1 W1 105.65(13) . 2_665 ?
W1 O1 H11 122(5) . . ?
W1 O1 H11 132(5) 2_665 . ?
N2 N1 W1 117.5(4) . . ?
C5 N1 W1 137.2(5) . . ?
C5 N1 N2 105.3(4) . . ?
N1 N2 H21 117.2(8) . . ?
C7 N2 N1 111.0(4) . . ?
C7 N2 H21 131.4(8) . . ?
N3 N3 W1 116.71(10) 2_665 . ?
C10 N3 W1 134.9(3) . . ?
C10 N3 N3 108.3(3) . 2_665 ?
W1 C1 H1 143.7 . . ?
C2 C1 W1 72.5(4) . . ?
C2 C1 H1 143.7 . . ?
W1 C2 H2 144.8 . . ?
C1 C2 W1 70.4(4) . . ?
C1 C2 H2 144.8 . . ?
O3 C3 W1 178.3(8) . . ?
H41 C4 H42 109.5 . . ?
H41 C4 H43 109.5 . . ?
H42 C4 H43 109.5 . . ?
C5 C4 H41 109.5 . . ?
C5 C4 H42 109.5 . . ?
C5 C4 H43 109.5 . . ?
N1 C5 C4 122.3(5) . . ?
N1 C5 C6 109.8(5) . . ?
C6 C5 C4 127.9(5) . . ?
C5 C6 H6 126.7 . . ?
C7 C6 C5 106.7(4) . . ?
C7 C6 H6 126.7 . . ?
N2 C7 C6 107.2(5) . . ?
N2 C7 C8 119.8(6) . . ?
C6 C7 C8 132.9(5) . . ?
C7 C8 H81 109.5 . . ?
C7 C8 H82 109.5 . . ?
C7 C8 H83 109.5 . . ?
H81 C8 H82 109.5 . . ?
H81 C8 H83 109.5 . . ?
H82 C8 H83 109.5 . . ?
H91 C9 H92 109.5 . . ?
H91 C9 H93 109.5 . . ?
H92 C9 H93 109.5 . . ?
C10 C9 H91 109.5 . . ?
C10 C9 H92 109.5 . . ?
C10 C9 H93 109.5 . . ?
N3 C10 C9 122.5(4) . . ?
N3 C10 C11 108.1(4) . . ?
C11 C10 C9 129.3(4) . . ?
C10 C11 C10 107.1(5) 2_665 . ?
C10 C11 H111 126.4 . . ?
C10 C11 H111 126.4 2_665 . ?
Cl1 C12 Cl2 109.4(6) . . ?
Cl1 C12 H12 108.0 . . ?
Cl2 C12 H12 108.0 . . ?
Cl3 C12 Cl1 112.0(5) . . ?
Cl3 C12 Cl2 111.2(5) . . ?
Cl3 C12 H12 108.0 . . ?

loop_
_geom_bond_atom_site_label_1
_geom_bond_atom_site_label_2
_geom_bond_distance
_geom_bond_site_symmetry_2
_geom_bond_publ_flag
W1 O1 2.139(5) 2_665 ?
W1 O1 2.056(5) . ?
W1 N1 2.163(3) . ?
W1 N3 2.159(3) . ?
W1 C1 2.025(7) . ?
W1 C2 2.051(5) . ?
W1 C3 1.956(6) . ?
O1 H11 0.81(5) . ?
O3 C3 1.149(7) . ?
N1 N2 1.383(7) . ?
N1 C5 1.338(7) . ?
N2 H21 0.88000(14) . ?
N2 C7 1.350(6) . ?
N3 N3 1.390(6) 2_665 ?
N3 C10 1.340(5) . ?
C1 H1 0.9500 . ?
C1 C2 1.298(9) . ?
C2 H2 0.9500 . ?
C4 H41 0.9800 . ?
C4 H42 0.9800 . ?
C4 H43 0.9800 . ?
C4 C5 1.478(8) . ?
C5 C6 1.411(7) . ?
C6 H6 0.9500 . ?
C6 C7 1.358(9) . ?
C7 C8 1.502(8) . ?
C8 H81 0.9800 . ?
C8 H82 0.9800 . ?
C8 H83 0.9800 . ?
C9 H91 0.9800 . ?
C9 H92 0.9800 . ?
C9 H93 0.9800 . ?
C9 C10 1.499(7) . ?
C10 C11 1.387(6) . ?
C11 H111 0.9500 . ?
Cl1 C12 1.738(8) . ?
Cl2 C12 1.747(11) . ?
Cl3 C12 1.734(9) . ?
C12 H12 1.0000 . ?

loop_
_geom_torsion_atom_site_label_1
_geom_torsion_atom_site_label_2
_geom_torsion_atom_site_label_3
_geom_torsion_atom_site_label_4
_geom_torsion
_geom_torsion_site_symmetry_1
_geom_torsion_site_symmetry_2
_geom_torsion_site_symmetry_3
_geom_torsion_site_symmetry_4
_geom_torsion_publ_flag
W1 N1 N2 C7 -177.7(4) . . . . ?
W1 N1 C5 C4 -3.5(9) . . . . ?
W1 N1 C5 C6 177.1(4) . . . . ?
W1 N3 C10 C9 -2.8(18) . . . . ?
W1 N3 C10 C11 174.1(5) . . . . ?
N1 N2 C7 C6 -0.3(6) . . . . ?
N1 N2 C7 C8 -177.1(5) . . . . ?
N1 C5 C6 C7 0.6(6) . . . . ?
N2 N1 C5 C4 178.6(5) . . . . ?
N2 N1 C5 C6 -0.7(6) . . . . ?
N3 N3 C10 C9 -178.4(10) 2_665 . . . ?
N3 N3 C10 C11 -1.5(13) 2_665 . . . ?
N3 C10 C11 C10 0.6(5) . . . 2_665 ?
C4 C5 C6 C7 -178.7(6) . . . . ?
C5 N1 N2 C7 0.6(6) . . . . ?
C5 C6 C7 N2 -0.2(6) . . . . ?
C5 C6 C7 C8 176.1(6) . . . . ?
C9 C10 C11 C10 177.2(15) . . . 2_665 ?

loop_
_twin_individual_id
_twin_individual_mass_fraction_refined
1 0.495(14)
2 0.505(14)

loop_
_exptl_oxdiff_crystal_face_indexfrac_h
_exptl_oxdiff_crystal_face_indexfrac_k
_exptl_oxdiff_crystal_face_indexfrac_l
_exptl_oxdiff_crystal_face_x
_exptl_oxdiff_crystal_face_y
_exptl_oxdiff_crystal_face_z
-0.0000 -1.0000 1.0000 0.0347 0.0194 0.0610
-1.0000 -2.0000 0.0000 0.1109 0.0593 -0.0168
-1.0000 -1.0000 -1.0000 0.0762 0.0399 -0.0777
0.0000 -2.0000 1.0000 0.0506 0.0596 0.0717
1.0000 1.0000 2.0000 -0.0574 -0.0606 0.1280
-0.0000 2.0000 -1.0000 -0.0506 -0.0596 -0.0717
-0.0000 1.0000 2.0000 0.0216 -0.0817 0.0899
1.0000 -2.0000 1.0000 -0.0285 0.0807 0.1098
-0.0000 1.0000 -2.0000 -0.0535 0.0013 -0.1113
2.0000 1.0000 -1.0000 -0.1928 0.0228 0.0153
-2.0000 -1.0000 1.0000 0.1928 -0.0228 -0.0153
0.0000 -1.0000 -2.0000 -0.0216 0.0817 -0.0899
0.0000 -2.0000 -1.0000 0.0130 0.1012 -0.0289
